data_7118639
loop_
_publ_author_name
'Reinholdt, Anders'
'Herbst, Konrad'
'Bendix, Jesper'

_publ_section_title
;
 Delivering carbide ligands to sulfide-rich clusters.
;
_journal_issue 10
_journal_name_full 'Chemical communications (Cambridge, England)'
_journal_page_first 2015
_journal_page_last 2018
_journal_paper_doi 10.1039/c5cc08918b
_journal_volume 52
_journal_year 2016
_chemical_formula_moiety 'C55 H87 Cl2 P2 Pt Ru S4 W3, 3(C H Cl3), C7 H7 O3 S'
_chemical_formula_sum 'C65 H97 Cl11 O3 P2 Pt Ru S5 W3'
_chemical_formula_weight 2386.32
_chemical_name_systematic
;
 ?
;
_space_group_crystal_system monoclinic
_space_group_IT_number 14
_space_group_name_Hall '-P 2ybc'
_space_group_name_H-M_alt 'P 1 21/c 1'
_symmetry_space_group_name_Hall '-P 2ybc'
_symmetry_space_group_name_H-M 'P 1 21/c 1'
_atom_sites_solution_hydrogens geom
_audit_creation_date 2015-06-17
_audit_creation_method
;
Olex2 1.2
(compiled 2015.01.26 svn.r3150 for OlexSys, GUI svn.r4998)
;
_audit_update_record
;
2015-10-26 deposited with the CCDC.
2015-11-18 downloaded from the CCDC.
;
_cell_angle_alpha 90
_cell_angle_beta 93.775(2)
_cell_angle_gamma 90
_cell_formula_units_Z 4
_cell_length_a 22.1025(17)
_cell_length_b 9.9658(8)
_cell_length_c 36.424(3)
_cell_measurement_reflns_used 9964
_cell_measurement_temperature 122(2)
_cell_measurement_theta_max 25.66
_cell_measurement_theta_min 2.33
_cell_volume 8005.7(11)
_computing_molecular_graphics 'Olex2 (Dolomanov et al., 2009)'
_computing_publication_material 'Olex2 (Dolomanov et al., 2009)'
_computing_structure_refinement 'ShelXL (Sheldrick, 2008)'
_diffrn_ambient_temperature 122(2)
_diffrn_measured_fraction_theta_full 0.976
_diffrn_measured_fraction_theta_max 0.999
_diffrn_measurement_device_type 'Bruker APEX-II CCD'
_diffrn_measurement_method '\f and \w scans'
_diffrn_radiation_type MoK\a
_diffrn_radiation_wavelength 0.71073
_diffrn_reflns_av_R_equivalents 0.0985
_diffrn_reflns_av_unetI/netI 0.0609
_diffrn_reflns_laue_measured_fraction_full 0.976
_diffrn_reflns_laue_measured_fraction_max 0.999
_diffrn_reflns_limit_h_max 26
_diffrn_reflns_limit_h_min -25
_diffrn_reflns_limit_k_max 11
_diffrn_reflns_limit_k_min -11
_diffrn_reflns_limit_l_max 41
_diffrn_reflns_limit_l_min -43
_diffrn_reflns_number 119943
_diffrn_reflns_point_group_measured_fraction_full 0.976
_diffrn_reflns_point_group_measured_fraction_max 0.999
_diffrn_reflns_theta_full 25.242
_diffrn_reflns_theta_max 25.027
_diffrn_reflns_theta_min 2.297
_diffrn_standards_number 0
_exptl_absorpt_coefficient_mu 6.799
_exptl_absorpt_correction_T_max 0.7454
_exptl_absorpt_correction_T_min 0.5272
_exptl_absorpt_correction_type multi-scan
_exptl_absorpt_process_details
'SADABS-2012/1 (Bruker,2012) was used for absorption correction. wR2(int) was 0.1021 before and 0.0684 after correction. The Ratio of minimum to maximum transmission is 0.7073. The \l/2 correction factor is 0.0000.'
_exptl_crystal_colour brown
_exptl_crystal_colour_primary brown
_exptl_crystal_density_diffrn 1.980
_exptl_crystal_description Prism
_exptl_crystal_F_000 4608
_exptl_crystal_size_max 0.235
_exptl_crystal_size_mid 0.229
_exptl_crystal_size_min 0.085
_refine_diff_density_max 2.939
_refine_diff_density_min -1.694
_refine_diff_density_rms 0.198
_refine_ls_extinction_method none
_refine_ls_goodness_of_fit_ref 1.118
_refine_ls_hydrogen_treatment constr
_refine_ls_matrix_type full
_refine_ls_number_parameters 839
_refine_ls_number_reflns 14116
_refine_ls_number_restraints 14
_refine_ls_restrained_S_all 1.118
_refine_ls_R_factor_all 0.0814
_refine_ls_R_factor_gt 0.0520
_refine_ls_shift/su_max 0.003
_refine_ls_shift/su_mean 0.000
_refine_ls_structure_factor_coef Fsqd
_refine_ls_weighting_details 'w=1/[\s^2^(Fo^2^)+(0.0319P)^2^+83.3564P] where P=(Fo^2^+2Fc^2^)/3'
_refine_ls_weighting_scheme calc
_refine_ls_wR_factor_gt 0.0977
_refine_ls_wR_factor_ref 0.1056
_reflns_Friedel_coverage 0.000
_reflns_number_gt 10743
_reflns_number_total 14116
_reflns_threshold_expression 'I > 2\s(I)'
_cod_data_source_file c5cc08918b2.cif
_cod_data_source_block mo_d8v630_0m-ny
_cod_original_cell_volume 8005.8(11)
_cod_database_code 7118639
_shelxl_version_number 2013-3
_shelx_space_group_comment
;
The symmetry employed for this shelxl refinement is uniquely defined
by the following loop, which should always be used as a source of
symmetry information in preference to the above space-group names.
They are only intended as comments.
;
_shelx_estimated_absorpt_t_max 0.596
_shelx_estimated_absorpt_t_min 0.298
_olex2_refinement_description
;
1. Fixed Uiso
 At 1.2 times of:
  All C(H) groups, All C(H,H) groups, All C(H,H,H,H) groups
 At 1.5 times of:
  All C(H,H,H) groups
2. Restrained distances
 C59-C60 \\sim C59A-C60A
 with sigma of 0.002
 C60-C61 \\sim C60A-C61A
 with sigma of 0.002
 C62A-C61A \\sim C62-C61
 with sigma of 0.002
 C59A-C58A \\sim C59-C58
 with sigma of 0.002
 C57A-C62A \\sim C57-C62
 with sigma of 0.002
 C56-C57 \\sim C56A-C57A
 with sigma of 0.002
 C57-C58 \\sim C57A-C58A
 with sigma of 0.002
 S5A-C60A \\sim S5-C60
 with sigma of 0.002
3. Uiso/Uaniso restraints and constraints
Uanis(O1) \\sim Ueq: with sigma of 0.01 and sigma for terminal atoms of 0.02
Uiso(C56A) = Uiso(C57A) = Uiso(C58A) = Uiso(C59A) = Uiso(C60A) = Uiso(C61A) =
Uiso(C62A)
Uiso(C2A) = Uiso(C3A) = Uiso(C7A) = Uiso(C6A) = Uiso(C5A) = Uiso(C4A)
Uanis(C3) = Uanis(C7) = Uanis(C6) = Uanis(C5) = Uanis(C4)
Uanis(C56) = Uanis(C57) = Uanis(C58) = Uanis(C59) = Uanis(C60) = Uanis(C61) =
Uanis(C62)
4. Others
 Sof(S5A)=Sof(O1A)=Sof(O2A)=Sof(O3A)=Sof(C60A)=Sof(C61A)=Sof(H61A)=Sof(C59A)=
 Sof(H59A)=Sof(C58A)=Sof(H58A)=Sof(C62A)=Sof(H62A)=Sof(C57A)=Sof(C56A)=
 Sof(H56D)=Sof(H56E)=Sof(H56F)=1-FVAR(1)
 Sof(S5)=Sof(O2)=Sof(O3)=Sof(O1)=Sof(C61)=Sof(H61)=Sof(C60)=Sof(C58)=Sof(H58)=
 Sof(C62)=Sof(H62)=Sof(C59)=Sof(H59)=Sof(C57)=Sof(C56)=Sof(H56A)=Sof(H56B)=
 Sof(H56C)=FVAR(1)
 Sof(C2A)=Sof(H2AA)=Sof(H2AB)=Sof(H2AC)=Sof(C3A)=Sof(C7A)=Sof(H7A)=Sof(C6A)=
 Sof(H6A)=Sof(C5A)=Sof(H5A)=Sof(C4A)=Sof(H4A)=1-FVAR(2)
 Sof(C5)=Sof(H5)=Sof(C4)=Sof(H4)=Sof(C7)=Sof(H7)=Sof(C3)=Sof(C6)=Sof(H6)=
 Sof(C2)=Sof(H2A)=Sof(H2B)=Sof(H2C)=FVAR(2)
 Sof(H46C)=Sof(H46D)=Sof(H47C)=Sof(H47D)=Sof(H44A)=Sof(H49C)=Sof(H49D)=
 Sof(C45A)=Sof(H45C)=Sof(H45D)=Sof(C48A)=Sof(H48C)=Sof(H48D)=1-FVAR(3)
 Sof(H46A)=Sof(H46B)=Sof(H47A)=Sof(H47B)=Sof(H44)=Sof(H49A)=Sof(H49B)=Sof(C45)=
 Sof(H45A)=Sof(H45B)=Sof(C48)=Sof(H48A)=Sof(H48B)=FVAR(3)
5.a Ternary CH refined with riding coordinates:
 C32(H32), C13(H13), C12(H12), C50(H50), C38(H38), C26(H26), C16(H16),
 C10(H10), C19(H19), C20(H20), C4(H4), C18(H18), C17(H17), C11(H11), C44(H44),
 C44(H44A), C7(H7), C63(H63), C65(H65), C6(H6), C64(H64), C7A(H7A), C6A(H6A),
 C5A(H5A), C4A(H4A)
5.b Secondary CH2 refined with riding coordinates:
 C31(H31A,H31B), C55(H55A,H55B), C37(H37A,H37B), C30(H30A,H30B), C35(H35A,
 H35B), C21(H21A,H21B), C39(H39A,H39B), C33(H33A,H33B), C36(H36A,H36B),
 C46(H46A,H46B), C46(H46C,H46D), C51(H51A,H51B), C28(H28A,H28B), C54(H54A,H54B),
  C47(H47A,H47B), C47(H47C,H47D), C43(H43A,H43B), C22(H22A,H22B), C23(H23A,
 H23B), C27(H27A,H27B), C40(H40A,H40B), C53(H53A,H53B), C34(H34A,H34B),
 C49(H49A,H49B), C49(H49C,H49D), C25(H25A,H25B), C45(H45A,H45B), C29(H29A,H29B),
  C48(H48A,H48B), C42(H42A,H42B), C24(H24A,H24B), C41(H41A,H41B), C52(H52A,
 H52B), C45A(H45C,H45D), C48A(H48C,H48D)
5.c Aromatic/amide H refined with riding coordinates:
 C5(H5), C61(H61), C58(H58), C62(H62), C59(H59), C61A(H61A), C59A(H59A),
 C58A(H58A), C62A(H62A)
5.d Idealised Me refined as rotating group:
 C14(H14A,H14B,H14C), C8(H8A,H8B,H8C), C2(H2A,H2B,H2C), C56(H56A,H56B,H56C),
 C56A(H56D,H56E,H56F), C2A(H2AA,H2AB,H2AC)
;
_olex2_submission_special_instructions 'No special instructions were received'

loop_
_space_group_symop_operation_xyz
'x, y, z'
'-x, y+1/2, -z+1/2'
'-x, -y, -z'
'x, -y-1/2, z-1/2'

loop_
_atom_site_label
_atom_site_type_symbol
_atom_site_fract_x
_atom_site_fract_y
_atom_site_fract_z
_atom_site_U_iso_or_equiv
_atom_site_adp_type
_atom_site_occupancy
_atom_site_site_symmetry_order
_atom_site_calc_flag
_atom_site_refinement_flags_posn
_atom_site_refinement_flags_adp
_atom_site_refinement_flags_occupancy
_atom_site_disorder_assembly
_atom_site_disorder_group
Pt1 Pt 0.30028(2) 0.15708(4) 0.61727(2) 0.02122(10) Uani 1 1 d . . . . .
W2 W 0.35172(2) 0.39140(4) 0.58220(2) 0.02674(11) Uani 1 1 d . . . . .
W1 W 0.40798(2) 0.14207(4) 0.57361(2) 0.02924(12) Uani 1 1 d . . . . .
W3 W 0.41919(2) 0.27303(4) 0.64175(2) 0.02279(11) Uani 1 1 d . . . . .
Ru1 Ru 0.16261(3) -0.00104(8) 0.64003(2) 0.02132(18) Uani 1 1 d . . . . .
P2 P 0.11429(11) -0.0091(3) 0.57839(7) 0.0270(6) Uani 1 1 d . . . . .
S3 S 0.32410(11) 0.3742(2) 0.64273(7) 0.0246(6) Uani 1 1 d . . . . .
S1 S 0.39655(11) 0.0475(2) 0.63124(7) 0.0273(6) Uani 1 1 d . . . . .
Cl1 Cl 0.19778(11) -0.2246(3) 0.63473(7) 0.0313(6) Uani 1 1 d . . . . .
P1 P 0.18260(11) -0.0165(3) 0.70593(7) 0.0239(6) Uani 1 1 d . . . . .
S4 S 0.45475(12) 0.3458(3) 0.58675(7) 0.0308(6) Uani 1 1 d . . . . .
Cl2 Cl 0.09820(11) 0.1854(3) 0.65030(7) 0.0308(6) Uani 1 1 d . . . . .
S2 S 0.30973(12) 0.2023(3) 0.55329(7) 0.0308(6) Uani 1 1 d . . . . .
Cl3 Cl 0.48789(13) 0.1903(3) 0.30899(9) 0.0494(8) Uani 1 1 d . . . . .
Cl4 Cl 0.36886(16) 0.3051(4) 0.29850(10) 0.0704(11) Uani 1 1 d . . . . .
Cl5 Cl 0.38382(18) 0.0407(4) 0.32858(14) 0.0898(15) Uani 1 1 d . . . . .
Cl6 Cl 0.22416(19) 0.1820(4) 0.45382(12) 0.0815(12) Uani 1 1 d . . . . .
Cl8 Cl 0.2225(3) 0.4595(4) 0.43840(14) 0.116(2) Uani 1 1 d . . . . .
S5 S 0.4349(3) 0.3733(5) 0.42185(19) 0.062(2) Uani 0.726(10) 1 d D . P A 1
Cl7 Cl 0.2304(3) 0.2712(7) 0.37962(12) 0.122(2) Uani 1 1 d . . . . .
Cl10 Cl 0.9124(3) 0.3192(6) 0.60205(14) 0.131(2) Uani 1 1 d . . . . .
Cl11 Cl 0.9398(3) 0.4356(6) 0.67167(13) 0.136(2) Uani 1 1 d . . . . .
Cl9 Cl 0.8996(4) 0.1641(7) 0.66651(17) 0.152(3) Uani 1 1 d . . . . .
C1 C 0.2278(4) 0.0758(10) 0.6294(3) 0.022(2) Uani 1 1 d . . . . .
C15 C 0.4434(5) 0.3901(11) 0.6984(3) 0.036(3) Uani 1 1 d . . . . .
C31 C 0.3094(4) -0.0321(11) 0.7144(3) 0.034(3) Uani 1 1 d . . . . .
H31A H 0.3075 0.0000 0.6886 0.041 Uiso 1 1 calc R . . . .
H31B H 0.3126 0.0472 0.7308 0.041 Uiso 1 1 calc R . . . .
C55 C 0.1446(5) 0.2612(11) 0.5621(3) 0.035(3) Uani 1 1 d . . . . .
H55A H 0.1666 0.2577 0.5867 0.042 Uiso 1 1 calc R . . . .
H55B H 0.1738 0.2398 0.5435 0.042 Uiso 1 1 calc R . . . .
C32 C 0.1804(4) 0.1483(10) 0.7291(3) 0.029(2) Uani 1 1 d . . . . .
H32 H 0.1382 0.1808 0.7229 0.035 Uiso 1 1 calc R . . . .
C13 C 0.2845(5) 0.5721(10) 0.5738(3) 0.031(3) Uani 1 1 d . . . . .
H13 H 0.2461 0.5843 0.5865 0.038 Uiso 1 1 calc R . . . .
C12 C 0.2894(6) 0.5095(11) 0.5398(3) 0.045(3) Uani 1 1 d . . . . .
H12 H 0.2551 0.4711 0.5239 0.055 Uiso 1 1 calc R . . . .
C37 C 0.2200(5) 0.2558(10) 0.7132(3) 0.036(3) Uani 1 1 d . . . . .
H37A H 0.2631 0.2361 0.7203 0.043 Uiso 1 1 calc R . . . .
H37B H 0.2147 0.2531 0.6860 0.043 Uiso 1 1 calc R . . . .
C50 C 0.0937(4) 0.1574(11) 0.5602(3) 0.033(3) Uani 1 1 d . . . . .
H50 H 0.0640 0.1924 0.5774 0.040 Uiso 1 1 calc R . . . .
O2 O 0.4749(6) 0.3651(14) 0.3931(3) 0.051(3) Uani 0.726(10) 1 d . . P A 1
C38 C 0.0403(5) -0.0973(12) 0.5791(3) 0.036(3) Uani 1 1 d . . . . .
H38 H 0.0263 -0.1150 0.5529 0.043 Uiso 1 1 calc R . . . .
C9 C 0.3427(5) 0.6266(10) 0.5857(3) 0.039(3) Uani 1 1 d . . . . .
C30 C 0.3650(5) -0.1210(12) 0.7216(3) 0.042(3) Uani 1 1 d . . . . .
H30A H 0.3638 -0.1946 0.7033 0.050 Uiso 1 1 calc R . . . .
H30B H 0.4020 -0.0673 0.7184 0.050 Uiso 1 1 calc R . . . .
C35 C 0.2089(5) 0.4010(11) 0.7682(3) 0.047(3) Uani 1 1 d . . . . .
H35A H 0.1951 0.4901 0.7763 0.056 Uiso 1 1 calc R . . . .
H35B H 0.2517 0.3897 0.7774 0.056 Uiso 1 1 calc R . . . .
C21 C 0.1211(5) -0.2616(11) 0.7135(4) 0.046(3) Uani 1 1 d . . . . .
H21A H 0.1607 -0.3004 0.7222 0.056 Uiso 1 1 calc R . . . .
H21B H 0.1171 -0.2696 0.6863 0.056 Uiso 1 1 calc R . . . .
C26 C 0.2516(4) -0.1094(10) 0.7212(3) 0.027(2) Uani 1 1 d . . . . .
H26 H 0.2521 -0.1912 0.7053 0.032 Uiso 1 1 calc R . . . .
C16 C 0.4875(5) 0.4150(12) 0.6734(3) 0.041(3) Uani 1 1 d . . . . .
H16 H 0.4997 0.5058 0.6648 0.049 Uiso 1 1 calc R . . . .
C10 C 0.3821(6) 0.5947(11) 0.5578(4) 0.044(3) Uani 1 1 d . . . . .
H10 H 0.4249 0.6263 0.5566 0.053 Uiso 1 1 calc R . . . .
C39 C -0.0097(5) -0.0184(14) 0.5958(3) 0.050(3) Uani 1 1 d . . . . .
H39A H -0.0157 0.0681 0.5827 0.060 Uiso 1 1 calc R . . . .
H39B H 0.0020 0.0012 0.6220 0.060 Uiso 1 1 calc R . . . .
C5 C 0.4624(8) -0.0677(19) 0.5629(6) 0.027(3) Uani 0.63(2) 1 d . . P B 1
H5 H 0.4688 -0.1391 0.5800 0.033 Uiso 0.63(2) 1 calc R . P B 1
C33 C 0.1863(5) 0.1529(12) 0.7710(3) 0.037(3) Uani 1 1 d . . . . .
H33A H 0.2284 0.1298 0.7799 0.045 Uiso 1 1 calc R . . . .
H33B H 0.1587 0.0860 0.7811 0.045 Uiso 1 1 calc R . . . .
C19 C 0.4452(5) 0.2491(10) 0.7053(3) 0.035(3) Uani 1 1 d . . . . .
H19 H 0.4206 0.2006 0.7232 0.042 Uiso 1 1 calc R . . . .
C20 C 0.1192(5) -0.1128(11) 0.7243(3) 0.035(3) Uani 1 1 d . . . . .
H20 H 0.1240 -0.1079 0.7518 0.042 Uiso 1 1 calc R . . . .
C4 C 0.4164(11) -0.054(3) 0.5384(10) 0.027(3) Uani 0.63(2) 1 d . . P B 1
H4 H 0.3832 -0.1217 0.5345 0.033 Uiso 0.63(2) 1 calc R . P B 1
C36 C 0.2048(5) 0.3957(12) 0.7264(3) 0.041(3) Uani 1 1 d . . . . .
H36A H 0.2333 0.4615 0.7168 0.049 Uiso 1 1 calc R . . . .
H36B H 0.1632 0.4201 0.7169 0.049 Uiso 1 1 calc R . . . .
C46 C 0.2467(5) -0.1403(13) 0.5101(3) 0.048(3) Uani 1 1 d . . . . .
H46A H 0.2810 -0.0901 0.5007 0.058 Uiso 0.804(18) 1 calc R . P C 1
H46B H 0.2636 -0.2122 0.5265 0.058 Uiso 0.804(18) 1 calc R . P C 1
H46C H 0.2566 -0.0467 0.5037 0.058 Uiso 0.196(18) 1 calc R . P C 2
H46D H 0.2853 -0.1901 0.5140 0.058 Uiso 0.196(18) 1 calc R . P C 2
C51 C 0.0595(5) 0.1619(12) 0.5222(3) 0.047(3) Uani 1 1 d . . . . .
H51A H 0.0873 0.1366 0.5031 0.057 Uiso 1 1 calc R . . . .
H51B H 0.0257 0.0965 0.5213 0.057 Uiso 1 1 calc R . . . .
C18 C 0.4916(5) 0.1933(12) 0.6865(3) 0.042(3) Uani 1 1 d . . . . .
H18 H 0.5060 0.0984 0.6888 0.050 Uiso 1 1 calc R . . . .
C28 C 0.3101(5) -0.2540(11) 0.7675(3) 0.041(3) Uani 1 1 d . . . . .
H28A H 0.3049 -0.3326 0.7510 0.049 Uiso 1 1 calc R . . . .
H28B H 0.3126 -0.2867 0.7932 0.049 Uiso 1 1 calc R . . . .
C54 C 0.1195(5) 0.4009(12) 0.5553(3) 0.049(3) Uani 1 1 d . . . . .
H54A H 0.1533 0.4663 0.5559 0.058 Uiso 1 1 calc R . . . .
H54B H 0.0926 0.4249 0.5750 0.058 Uiso 1 1 calc R . . . .
C47 C 0.2089(6) -0.2039(14) 0.4776(3) 0.052(3) Uani 1 1 d . . . . .
H47A H 0.1964 -0.1339 0.4594 0.062 Uiso 0.804(18) 1 calc R . P C 1
H47B H 0.2336 -0.2713 0.4654 0.062 Uiso 0.804(18) 1 calc R . P C 1
H47C H 0.2294 -0.1888 0.4546 0.062 Uiso 0.196(18) 1 calc R . P C 2
H47D H 0.2060 -0.3020 0.4816 0.062 Uiso 0.196(18) 1 calc R . P C 2
C43 C 0.0486(5) -0.2348(13) 0.5979(4) 0.053(4) Uani 1 1 d . . . . .
H43A H 0.0791 -0.2873 0.5852 0.064 Uiso 1 1 calc R . . . .
H43B H 0.0642 -0.2217 0.6237 0.064 Uiso 1 1 calc R . . . .
C22 C 0.0697(5) -0.3407(13) 0.7301(4) 0.054(4) Uani 1 1 d . . . . .
H22A H 0.0713 -0.4357 0.7223 0.065 Uiso 1 1 calc R . . . .
H22B H 0.0751 -0.3378 0.7573 0.065 Uiso 1 1 calc R . . . .
C23 C 0.0087(5) -0.2813(12) 0.7176(4) 0.049(3) Uani 1 1 d . . . . .
H23A H 0.0021 -0.2898 0.6906 0.059 Uiso 1 1 calc R . . . .
H23B H -0.0239 -0.3309 0.7291 0.059 Uiso 1 1 calc R . . . .
C27 C 0.2559(5) -0.1606(13) 0.7614(3) 0.045(3) Uani 1 1 d . . . . .
H27A H 0.2603 -0.0835 0.7785 0.055 Uiso 1 1 calc R . . . .
H27B H 0.2182 -0.2091 0.7664 0.055 Uiso 1 1 calc R . . . .
C40 C -0.0687(5) -0.0988(16) 0.5930(4) 0.066(4) Uani 1 1 d . . . . .
H40A H -0.1010 -0.0471 0.6042 0.080 Uiso 1 1 calc R . . . .
H40B H -0.0815 -0.1139 0.5667 0.080 Uiso 1 1 calc R . . . .
C17 C 0.5177(5) 0.2927(13) 0.6661(4) 0.050(3) Uani 1 1 d . . . . .
H17 H 0.5551 0.2831 0.6523 0.061 Uiso 1 1 calc R . . . .
C11 C 0.3484(6) 0.5235(12) 0.5303(3) 0.050(3) Uani 1 1 d . . . . .
H11 H 0.3636 0.4962 0.5062 0.060 Uiso 1 1 calc R . . . .
C53 C 0.0838(6) 0.4084(13) 0.5179(4) 0.057(4) Uani 1 1 d . . . . .
H53A H 0.0653 0.4985 0.5148 0.069 Uiso 1 1 calc R . . . .
H53B H 0.1119 0.3955 0.4981 0.069 Uiso 1 1 calc R . . . .
C34 C 0.1706(5) 0.2925(12) 0.7846(3) 0.040(3) Uani 1 1 d . . . . .
H34A H 0.1272 0.3109 0.7781 0.048 Uiso 1 1 calc R . . . .
H34B H 0.1770 0.2952 0.8118 0.048 Uiso 1 1 calc R . . . .
C44 C 0.1537(5) -0.1088(15) 0.5454(3) 0.054(4) Uani 1 1 d . . . . .
H44 H 0.1695 -0.1881 0.5598 0.065 Uiso 0.804(18) 1 calc R . P C 1
H44A H 0.1620 -0.0267 0.5307 0.065 Uiso 0.196(18) 1 calc R . P C 2
C7 C 0.4757(9) 0.1215(19) 0.5289(6) 0.027(3) Uani 0.63(2) 1 d . . P B 1
H7 H 0.4962 0.1984 0.5172 0.033 Uiso 0.63(2) 1 calc R . P B 1
C49 C 0.1161(6) -0.1699(16) 0.5125(3) 0.062(4) Uani 1 1 d . . . . .
H49A H 0.1004 -0.0974 0.4960 0.074 Uiso 0.804(18) 1 calc R . P C 1
H49B H 0.0810 -0.2190 0.5215 0.074 Uiso 0.804(18) 1 calc R . P C 1
H49C H 0.0772 -0.1214 0.5084 0.074 Uiso 0.196(18) 1 calc R . P C 2
H49D H 0.1073 -0.2654 0.5174 0.074 Uiso 0.196(18) 1 calc R . P C 2
C3 C 0.4232(7) 0.060(2) 0.5146(6) 0.027(3) Uani 0.63(2) 1 d . . P B 1
C25 C 0.0574(4) -0.0558(11) 0.7124(3) 0.039(3) Uani 1 1 d . . . . .
H25A H 0.0552 0.0388 0.7204 0.046 Uiso 1 1 calc R . . . .
H25B H 0.0518 -0.0575 0.6852 0.046 Uiso 1 1 calc R . . . .
C14 C 0.4052(7) 0.4880(14) 0.7162(4) 0.071(5) Uani 1 1 d . . . . .
H14A H 0.4251 0.5149 0.7399 0.106 Uiso 1 1 calc GR . . . .
H14B H 0.3658 0.4473 0.7203 0.106 Uiso 1 1 calc GR . . . .
H14C H 0.3992 0.5671 0.7004 0.106 Uiso 1 1 calc GR . . . .
C63 C 0.4153(5) 0.1988(11) 0.3266(4) 0.042(3) Uani 1 1 d . . . . .
H63 H 0.4194 0.2372 0.3520 0.051 Uiso 1 1 calc R . . . .
C45 C 0.2083(6) -0.0441(14) 0.5325(3) 0.031(4) Uani 0.804(18) 1 d . . P C 1
H45A H 0.2335 -0.0106 0.5541 0.038 Uiso 0.804(18) 1 calc R . P C 1
H45B H 0.1960 0.0341 0.5170 0.038 Uiso 0.804(18) 1 calc R . P C 1
C8 C 0.3549(6) 0.7046(11) 0.6199(4) 0.054(4) Uani 1 1 d . . . . .
H8A H 0.3291 0.6714 0.6388 0.081 Uiso 1 1 calc GR . . . .
H8B H 0.3460 0.7995 0.6151 0.081 Uiso 1 1 calc GR . . . .
H8C H 0.3976 0.6946 0.6285 0.081 Uiso 1 1 calc GR . . . .
C29 C 0.3686(5) -0.1802(11) 0.7598(3) 0.042(3) Uani 1 1 d . . . . .
H29A H 0.3760 -0.1076 0.7781 0.051 Uiso 1 1 calc R . . . .
H29B H 0.4032 -0.2435 0.7625 0.051 Uiso 1 1 calc R . . . .
O3 O 0.4691(9) 0.3877(16) 0.4591(5) 0.103(6) Uani 0.726(10) 1 d . . P A 1
C48 C 0.1556(6) -0.2677(16) 0.4910(4) 0.043(4) Uani 0.804(18) 1 d . . P C 1
H48A H 0.1687 -0.3433 0.5073 0.052 Uiso 0.804(18) 1 calc R . P C 1
H48B H 0.1307 -0.3050 0.4699 0.052 Uiso 0.804(18) 1 calc R . P C 1
C65 C 0.9431(7) 0.2923(15) 0.6455(4) 0.062(4) Uani 1 1 d . . . . .
H65 H 0.9862 0.2625 0.6447 0.075 Uiso 1 1 calc R . . . .
C6 C 0.5009(8) 0.046(2) 0.5589(5) 0.027(3) Uani 0.63(2) 1 d . . P B 1
H6 H 0.5413 0.0621 0.5722 0.033 Uiso 0.63(2) 1 calc R . P B 1
C64 C 0.2498(7) 0.3062(12) 0.4247(3) 0.053(3) Uani 1 1 d . . . . .
H64 H 0.2951 0.3089 0.4280 0.063 Uiso 1 1 calc R . . . .
C42 C -0.0107(7) -0.3137(15) 0.5971(4) 0.075(5) Uani 1 1 d . . . . .
H42A H -0.0228 -0.3396 0.5714 0.090 Uiso 1 1 calc R . . . .
H42B H -0.0043 -0.3970 0.6117 0.090 Uiso 1 1 calc R . . . .
C2 C 0.3848(9) 0.099(2) 0.4823(5) 0.052(6) Uani 0.63(2) 1 d . . P B 1
H2A H 0.3936 0.1918 0.4757 0.078 Uiso 0.63(2) 1 calc GR . P B 1
H2B H 0.3421 0.0910 0.4877 0.078 Uiso 0.63(2) 1 calc GR . P B 1
H2C H 0.3929 0.0395 0.4617 0.078 Uiso 0.63(2) 1 calc GR . P B 1
C24 C 0.0067(5) -0.1350(12) 0.7284(4) 0.055(4) Uani 1 1 d . . . . .
H24A H 0.0104 -0.1275 0.7555 0.065 Uiso 1 1 calc R . . . .
H24B H -0.0328 -0.0963 0.7195 0.065 Uiso 1 1 calc R . . . .
C41 C -0.0605(7) -0.233(2) 0.6124(5) 0.090(6) Uani 1 1 d . . . . .
H41A H -0.0509 -0.2180 0.6390 0.108 Uiso 1 1 calc R . . . .
H41B H -0.0989 -0.2846 0.6096 0.108 Uiso 1 1 calc R . . . .
C52 C 0.0345(5) 0.3029(12) 0.5144(4) 0.050(3) Uani 1 1 d . . . . .
H52A H 0.0148 0.3056 0.4892 0.060 Uiso 1 1 calc R . . . .
H52B H 0.0033 0.3235 0.5318 0.060 Uiso 1 1 calc R . . . .
O1 O 0.3901(7) 0.2688(14) 0.4189(5) 0.094(5) Uani 0.726(10) 1 d . U P A 1
C61 C 0.3554(12) 0.540(2) 0.3814(7) 0.092(4) Uani 0.726(10) 1 d D . P A 1
H61 H 0.3536 0.4697 0.3637 0.111 Uiso 0.726(10) 1 calc R . P A 1
C60 C 0.3920(11) 0.525(2) 0.4137(7) 0.092(4) Uani 0.726(10) 1 d D . P A 1
C58 C 0.3610(11) 0.739(2) 0.4325(7) 0.092(4) Uani 0.726(10) 1 d D . P A 1
H58 H 0.3619 0.8076 0.4507 0.111 Uiso 0.726(10) 1 calc R . P A 1
C62 C 0.3227(12) 0.6508(19) 0.3749(7) 0.092(4) Uani 0.726(10) 1 d D . P A 1
H62 H 0.2973 0.6560 0.3528 0.111 Uiso 0.726(10) 1 calc R . P A 1
C59 C 0.3951(11) 0.625(2) 0.4395(7) 0.092(4) Uani 0.726(10) 1 d D . P A 1
H59 H 0.4202 0.6162 0.4615 0.111 Uiso 0.726(10) 1 calc R . P A 1
C57 C 0.3243(12) 0.759(2) 0.3990(7) 0.092(4) Uani 0.726(10) 1 d D . P A 1
C56 C 0.2864(11) 0.880(2) 0.3929(7) 0.092(4) Uani 0.726(10) 1 d D . P A 1
H56A H 0.3080 0.9462 0.3788 0.138 Uiso 0.726(10) 1 calc GR . P A 1
H56B H 0.2775 0.9186 0.4167 0.138 Uiso 0.726(10) 1 calc GR . P A 1
H56C H 0.2483 0.8555 0.3792 0.138 Uiso 0.726(10) 1 calc GR . P A 1
S5A S 0.3989(5) 0.4204(10) 0.4058(3) 0.026(3) Uani 0.274(10) 1 d D . P A 2
O1A O 0.3603(12) 0.305(3) 0.3945(7) 0.028(7) Uiso 0.274(10) 1 d . . P A 2
O2A O 0.4512(16) 0.425(4) 0.3835(9) 0.046(10) Uiso 0.274(10) 1 d . . P A 2
O3A O 0.4109(14) 0.427(3) 0.4462(8) 0.044(8) Uiso 0.274(10) 1 d . . P A 2
C60A C 0.3552(17) 0.569(3) 0.3959(9) 0.038(5) Uiso 0.274(10) 1 d D . P A 2
C61A C 0.3088(16) 0.571(3) 0.3682(9) 0.038(5) Uiso 0.274(10) 1 d D . P A 2
H61A H 0.2999 0.4916 0.3542 0.045 Uiso 0.274(10) 1 calc R . P A 2
C59A C 0.3703(17) 0.680(3) 0.4168(11) 0.038(5) Uiso 0.274(10) 1 d D . P A 2
H59A H 0.4039 0.6778 0.4345 0.045 Uiso 0.274(10) 1 calc R . P A 2
C58A C 0.3360(16) 0.795(4) 0.4119(10) 0.038(5) Uiso 0.274(10) 1 d D . P A 2
H58A H 0.3412 0.8694 0.4282 0.045 Uiso 0.274(10) 1 calc R . P A 2
C62A C 0.2766(18) 0.682(3) 0.3610(10) 0.038(5) Uiso 0.274(10) 1 d D . P A 2
H62A H 0.2440 0.6825 0.3427 0.045 Uiso 0.274(10) 1 calc R . P A 2
C57A C 0.2920(16) 0.797(3) 0.3811(9) 0.038(5) Uiso 0.274(10) 1 d D . P A 2
C56A C 0.2538(17) 0.915(3) 0.3716(12) 0.038(5) Uiso 0.274(10) 1 d D . P A 2
H56D H 0.2761 0.9973 0.3787 0.057 Uiso 0.274(10) 1 calc GR . P A 2
H56E H 0.2166 0.9107 0.3848 0.057 Uiso 0.274(10) 1 calc GR . P A 2
H56F H 0.2433 0.9162 0.3451 0.057 Uiso 0.274(10) 1 calc GR . P A 2
C2A C 0.4964(14) -0.121(3) 0.5836(8) 0.035(5) Uiso 0.37(2) 1 d . . P B 2
H2AA H 0.5190 -0.1901 0.5713 0.053 Uiso 0.37(2) 1 calc GR . P B 2
H2AB H 0.4626 -0.1617 0.5956 0.053 Uiso 0.37(2) 1 calc GR . P B 2
H2AC H 0.5234 -0.0755 0.6021 0.053 Uiso 0.37(2) 1 calc GR . P B 2
C3A C 0.4732(18) -0.024(4) 0.5569(10) 0.035(5) Uiso 0.37(2) 1 d . . P B 2
C7A C 0.406(2) -0.047(7) 0.5359(18) 0.035(5) Uiso 0.37(2) 1 d . . P B 2
H7A H 0.3795 -0.1273 0.5364 0.042 Uiso 0.37(2) 1 calc R . P B 2
C6A C 0.4040(15) 0.056(4) 0.5120(12) 0.035(5) Uiso 0.37(2) 1 d . . P B 2
H6A H 0.3686 0.0708 0.4940 0.042 Uiso 0.37(2) 1 calc R . P B 2
C5A C 0.4542(16) 0.147(4) 0.5160(9) 0.035(5) Uiso 0.37(2) 1 d . . P B 2
H5A H 0.4604 0.2281 0.5006 0.042 Uiso 0.37(2) 1 calc R . P B 2
C4A C 0.4954(17) 0.096(4) 0.5438(10) 0.035(5) Uiso 0.37(2) 1 d . . P B 2
H4A H 0.5364 0.1340 0.5507 0.042 Uiso 0.37(2) 1 calc R . P B 2
C45A C 0.2128(19) -0.140(5) 0.5482(12) 0.013(12) Uiso 0.196(18) 1 d . . P C 2
H45C H 0.2173 -0.2302 0.5594 0.016 Uiso 0.196(18) 1 calc R . P C 2
H45D H 0.2339 -0.0755 0.5653 0.016 Uiso 0.196(18) 1 calc R . P C 2
C48A C 0.158(2) -0.156(5) 0.4745(12) 0.018(13) Uiso 0.196(18) 1 d . . P C 2
H48C H 0.1352 -0.2003 0.4535 0.021 Uiso 0.196(18) 1 calc R . P C 2
H48D H 0.1613 -0.0597 0.4683 0.021 Uiso 0.196(18) 1 calc R . P C 2

loop_
_atom_site_aniso_label
_atom_site_aniso_U_11
_atom_site_aniso_U_22
_atom_site_aniso_U_33
_atom_site_aniso_U_23
_atom_site_aniso_U_13
_atom_site_aniso_U_12
Pt1 0.01637(19) 0.0238(2) 0.0238(2) 0.00021(17) 0.00335(15) -0.00414(16)
W2 0.0284(2) 0.0242(2) 0.0284(2) 0.00464(18) 0.00739(18) -0.00240(19)
W1 0.0231(2) 0.0289(2) 0.0372(3) -0.0098(2) 0.01301(19) -0.00817(19)
W3 0.0189(2) 0.0192(2) 0.0303(2) -0.00166(18) 0.00152(17) -0.00489(17)
Ru1 0.0148(4) 0.0248(4) 0.0245(4) 0.0024(4) 0.0022(3) -0.0031(3)
P2 0.0179(13) 0.0364(16) 0.0264(15) 0.0017(12) -0.0006(11) -0.0039(12)
S3 0.0259(14) 0.0196(13) 0.0291(14) -0.0001(11) 0.0075(11) -0.0011(11)
S1 0.0176(13) 0.0209(13) 0.0436(16) -0.0012(12) 0.0039(12) 0.0006(11)
Cl1 0.0316(14) 0.0262(14) 0.0365(15) 0.0011(12) 0.0038(12) -0.0015(12)
P1 0.0201(14) 0.0260(15) 0.0261(14) 0.0050(12) 0.0038(11) 0.0025(11)
S4 0.0272(14) 0.0280(15) 0.0385(16) -0.0017(12) 0.0118(12) -0.0066(12)
Cl2 0.0196(13) 0.0377(15) 0.0348(15) -0.0008(12) 0.0003(11) 0.0048(11)
S2 0.0275(14) 0.0402(17) 0.0253(14) -0.0035(12) 0.0073(11) -0.0066(12)
Cl3 0.0315(16) 0.0422(18) 0.075(2) -0.0032(16) 0.0062(15) -0.0003(13)
Cl4 0.058(2) 0.091(3) 0.061(2) -0.012(2) -0.0080(18) 0.037(2)
Cl5 0.060(2) 0.051(2) 0.163(4) -0.015(3) 0.047(3) -0.0182(19)
Cl6 0.080(3) 0.070(3) 0.093(3) 0.027(2) 0.000(2) -0.015(2)
Cl8 0.185(5) 0.055(3) 0.119(4) 0.001(3) 0.087(4) 0.018(3)
S5 0.063(4) 0.040(3) 0.085(5) -0.004(3) 0.024(4) -0.022(3)
Cl7 0.124(4) 0.194(6) 0.047(2) -0.039(3) -0.006(3) 0.001(4)
Cl10 0.167(6) 0.154(5) 0.069(3) 0.006(3) -0.024(3) 0.032(4)
Cl11 0.230(7) 0.111(4) 0.071(3) -0.009(3) 0.043(4) -0.025(4)
Cl9 0.228(8) 0.125(5) 0.110(4) 0.001(4) 0.057(5) -0.028(5)
C1 0.019(5) 0.026(6) 0.021(5) -0.008(4) -0.010(4) 0.004(4)
C15 0.052(7) 0.030(6) 0.022(6) -0.006(5) -0.016(5) -0.014(6)
C31 0.023(6) 0.036(7) 0.042(7) -0.002(5) -0.005(5) -0.003(5)
C55 0.025(6) 0.044(7) 0.033(6) 0.009(5) -0.009(5) 0.001(5)
C32 0.018(5) 0.034(6) 0.035(6) 0.002(5) 0.008(5) -0.003(5)
C13 0.035(6) 0.019(6) 0.039(7) 0.006(5) -0.010(5) 0.012(5)
C12 0.063(9) 0.032(7) 0.041(7) 0.018(6) -0.003(6) 0.010(6)
C37 0.052(7) 0.025(6) 0.031(6) -0.006(5) 0.001(5) -0.003(5)
C50 0.020(6) 0.045(7) 0.034(6) 0.006(5) -0.001(5) -0.002(5)
O2 0.048(8) 0.054(9) 0.051(8) -0.017(7) 0.009(7) -0.015(7)
C38 0.022(6) 0.053(8) 0.031(6) 0.004(6) -0.005(5) -0.012(5)
C9 0.048(7) 0.019(6) 0.051(8) 0.009(5) -0.002(6) -0.008(5)
C30 0.026(6) 0.045(7) 0.055(8) -0.003(6) 0.004(6) 0.006(5)
C35 0.047(8) 0.031(7) 0.060(8) -0.016(6) -0.008(6) 0.021(6)
C21 0.040(7) 0.029(7) 0.072(9) 0.010(6) 0.022(6) -0.002(5)
C26 0.028(6) 0.022(6) 0.030(6) 0.004(5) 0.001(5) 0.009(5)
C16 0.046(7) 0.034(7) 0.040(7) 0.004(6) -0.018(6) -0.021(6)
C10 0.044(7) 0.024(6) 0.066(9) 0.018(6) 0.014(7) -0.001(6)
C39 0.024(6) 0.078(10) 0.050(8) -0.012(7) 0.007(6) -0.014(6)
C5 0.019(5) 0.030(5) 0.034(5) -0.014(4) 0.010(4) 0.003(4)
C33 0.036(7) 0.051(7) 0.025(6) 0.003(5) 0.004(5) -0.001(6)
C19 0.049(7) 0.029(6) 0.025(6) -0.001(5) -0.012(5) -0.008(5)
C20 0.024(6) 0.046(7) 0.034(6) 0.009(5) 0.010(5) -0.006(5)
C4 0.019(5) 0.030(5) 0.034(5) -0.014(4) 0.010(4) 0.003(4)
C36 0.037(7) 0.042(7) 0.043(7) -0.002(6) 0.005(6) 0.006(6)
C46 0.035(7) 0.053(8) 0.058(8) -0.011(7) 0.013(6) -0.011(6)
C51 0.036(7) 0.053(8) 0.050(8) -0.003(6) -0.022(6) 0.003(6)
C18 0.022(6) 0.045(8) 0.056(8) -0.002(6) -0.016(6) -0.003(6)
C28 0.051(8) 0.039(7) 0.034(7) 0.013(5) 0.000(6) 0.010(6)
C54 0.034(7) 0.044(8) 0.066(9) 0.013(7) -0.008(6) -0.003(6)
C47 0.046(8) 0.070(9) 0.040(7) -0.013(7) 0.009(6) -0.013(7)
C43 0.034(7) 0.063(9) 0.061(9) 0.009(7) -0.010(6) -0.020(6)
C22 0.040(7) 0.046(8) 0.078(10) 0.023(7) 0.024(7) -0.002(6)
C23 0.041(7) 0.044(8) 0.064(9) 0.007(7) 0.021(6) -0.023(6)
C27 0.043(7) 0.058(8) 0.035(7) 0.013(6) 0.004(6) 0.012(6)
C40 0.026(7) 0.103(13) 0.069(10) -0.002(9) 0.000(7) -0.029(8)
C17 0.015(6) 0.062(9) 0.074(9) -0.011(7) -0.003(6) -0.003(6)
C11 0.074(10) 0.042(8) 0.034(7) 0.028(6) 0.007(7) -0.001(7)
C53 0.057(9) 0.053(8) 0.058(9) 0.023(7) -0.024(7) 0.007(7)
C34 0.043(7) 0.054(8) 0.022(6) -0.013(6) 0.006(5) 0.014(6)
C44 0.031(7) 0.096(11) 0.034(7) -0.027(7) -0.010(5) 0.004(7)
C7 0.019(5) 0.030(5) 0.034(5) -0.014(4) 0.010(4) 0.003(4)
C49 0.037(7) 0.105(12) 0.042(8) -0.032(8) -0.001(6) -0.008(8)
C3 0.019(5) 0.030(5) 0.034(5) -0.014(4) 0.010(4) 0.003(4)
C25 0.017(6) 0.031(6) 0.069(8) -0.008(6) 0.020(5) -0.003(5)
C14 0.108(13) 0.051(9) 0.049(9) -0.032(7) -0.027(8) 0.016(8)
C63 0.031(6) 0.034(7) 0.062(8) -0.014(6) 0.005(6) -0.003(5)
C45 0.037(8) 0.040(9) 0.017(7) 0.002(6) -0.002(6) -0.013(7)
C8 0.056(8) 0.025(7) 0.079(10) -0.008(7) -0.011(7) -0.001(6)
C29 0.055(8) 0.034(7) 0.034(7) -0.005(5) -0.019(6) 0.013(6)
O3 0.138(16) 0.076(11) 0.105(13) 0.012(10) 0.080(12) 0.002(11)
C48 0.037(9) 0.054(11) 0.036(9) -0.015(8) -0.007(7) 0.003(8)
C65 0.063(9) 0.076(10) 0.049(8) -0.007(8) 0.010(7) 0.002(8)
C6 0.019(5) 0.030(5) 0.034(5) -0.014(4) 0.010(4) 0.003(4)
C64 0.076(10) 0.049(8) 0.034(7) -0.005(6) 0.009(7) 0.000(7)
C42 0.072(11) 0.070(11) 0.080(11) 0.029(9) -0.018(9) -0.047(9)
C2 0.041(12) 0.074(16) 0.042(13) -0.009(11) 0.013(10) -0.006(11)
C24 0.033(7) 0.051(9) 0.082(10) -0.001(7) 0.014(7) -0.006(6)
C41 0.040(9) 0.141(17) 0.089(12) 0.018(12) 0.001(9) -0.049(10)
C52 0.042(7) 0.051(8) 0.054(8) 0.001(6) -0.020(6) 0.004(6)
O1 0.062(9) 0.056(8) 0.167(14) 0.002(9) 0.013(10) -0.025(7)
C61 0.107(9) 0.063(6) 0.117(9) -0.010(6) 0.086(8) -0.015(6)
C60 0.107(9) 0.063(6) 0.117(9) -0.010(6) 0.086(8) -0.015(6)
C58 0.107(9) 0.063(6) 0.117(9) -0.010(6) 0.086(8) -0.015(6)
C62 0.107(9) 0.063(6) 0.117(9) -0.010(6) 0.086(8) -0.015(6)
C59 0.107(9) 0.063(6) 0.117(9) -0.010(6) 0.086(8) -0.015(6)
C57 0.107(9) 0.063(6) 0.117(9) -0.010(6) 0.086(8) -0.015(6)
C56 0.107(9) 0.063(6) 0.117(9) -0.010(6) 0.086(8) -0.015(6)
S5A 0.027(6) 0.033(7) 0.017(6) 0.011(4) 0.005(5) 0.008(5)

loop_
_atom_type_symbol
_atom_type_description
_atom_type_scat_dispersion_real
_atom_type_scat_dispersion_imag
_atom_type_scat_source
C C 0.0033 0.0016 'International Tables Vol C Tables 4.2.6.8 and 6.1.1.4'
H H 0.0000 0.0000 'International Tables Vol C Tables 4.2.6.8 and 6.1.1.4'
Cl Cl 0.1484 0.1585 'International Tables Vol C Tables 4.2.6.8 and 6.1.1.4'
O O 0.0106 0.0060 'International Tables Vol C Tables 4.2.6.8 and 6.1.1.4'
P P 0.1023 0.0942 'International Tables Vol C Tables 4.2.6.8 and 6.1.1.4'
Pt Pt -1.7033 8.3905 'International Tables Vol C Tables 4.2.6.8 and 6.1.1.4'
Ru Ru -1.2594 0.8363 'International Tables Vol C Tables 4.2.6.8 and 6.1.1.4'
S S 0.1246 0.1234 'International Tables Vol C Tables 4.2.6.8 and 6.1.1.4'
W W -0.8490 6.8722 'International Tables Vol C Tables 4.2.6.8 and 6.1.1.4'

loop_
_geom_angle_atom_site_label_1
_geom_angle_atom_site_label_2
_geom_angle_atom_site_label_3
_geom_angle
W2 Pt1 W1 56.993(14)
W2 Pt1 W3 57.064(14)
W1 Pt1 W3 56.607(14)
S3 Pt1 W2 50.76(6)
S3 Pt1 W1 95.15(6)
S3 Pt1 W3 50.38(6)
S3 Pt1 S1 99.11(9)
S1 Pt1 W2 95.19(6)
S1 Pt1 W1 50.23(6)
S1 Pt1 W3 50.17(6)
S2 Pt1 W2 50.53(7)
S2 Pt1 W1 50.26(6)
S2 Pt1 W3 95.00(6)
S2 Pt1 S3 100.09(9)
S2 Pt1 S1 99.09(9)
C1 Pt1 W2 144.1(3)
C1 Pt1 W1 146.9(3)
C1 Pt1 W3 148.8(3)
C1 Pt1 S3 117.9(3)
C1 Pt1 S1 120.7(3)
C1 Pt1 S2 116.2(3)
W1 W2 Pt1 61.954(15)
W1 W2 W3 59.841(15)
W3 W2 Pt1 61.955(14)
S3 W2 Pt1 52.81(6)
S3 W2 W1 100.71(6)
S3 W2 W3 52.99(6)
S3 W2 C13 88.7(3)
S3 W2 C9 89.6(3)
S4 W2 Pt1 102.74(7)
S4 W2 W1 52.67(7)
S4 W2 W3 52.65(7)
S4 W2 S3 103.60(9)
S4 W2 S2 103.59(9)
S4 W2 C13 140.6(3)
S4 W2 C12 133.2(3)
S4 W2 C9 106.1(3)
S4 W2 C10 83.7(3)
S2 W2 Pt1 52.80(6)
S2 W2 W1 52.95(7)
S2 W2 W3 100.69(7)
S2 W2 S3 104.32(9)
S2 W2 C13 109.5(3)
S2 W2 C9 143.0(3)
S2 W2 C10 130.5(3)
C13 W2 Pt1 114.1(3)
C13 W2 W1 161.5(3)
C13 W2 W3 136.4(3)
C13 W2 C9 35.6(4)
C12 W2 Pt1 117.7(3)
C12 W2 W1 128.6(3)
C12 W2 W3 171.1(3)
C12 W2 S3 119.0(3)
C12 W2 S2 84.7(3)
C12 W2 C13 34.8(4)
C12 W2 C9 58.9(4)
C12 W2 C10 58.6(4)
C9 W2 Pt1 137.1(3)
C9 W2 W1 157.9(3)
C9 W2 W3 114.7(3)
C10 W2 Pt1 172.1(3)
C10 W2 W1 125.9(3)
C10 W2 W3 120.5(3)
C10 W2 S3 121.7(3)
C10 W2 C13 58.5(4)
C10 W2 C9 35.2(4)
C11 W2 Pt1 145.4(4)
C11 W2 W1 114.0(3)
C11 W2 W3 149.5(4)
C11 W2 S3 145.3(3)
C11 W2 S4 98.6(4)
C11 W2 S2 95.8(4)
C11 W2 C13 57.8(4)
C11 W2 C12 34.7(4)
C11 W2 C9 58.5(4)
C11 W2 C10 35.2(4)
S1 W1 C4 100.0(9)
S1 W1 C3 135.8(6)
S1 W1 C6 100.9(5)
S1 W1 C6A 134.2(10)
S1 W1 C5A 151.1(9)
S4 W1 S1 104.00(9)
S4 W1 S2 103.54(10)
S4 W1 C4 142.3(8)
S4 W1 C3 113.9(5)
S4 W1 C6 91.0(5)
S4 W1 C7A 145.1(15)
S4 W1 C6A 119.8(10)
S4 W1 C5A 87.3(9)
S4 W1 C4A 84.1(9)
S2 W1 S1 103.69(9)
S2 W1 C4 98.4(6)
S2 W1 C3 89.1(4)
S2 W1 C6 147.2(5)
S2 W1 C7A 92.5(11)
S2 W1 C6A 79.6(8)
S2 W1 C5A 99.2(9)
C4 W1 C6 55.8(8)
C7 W1 S1 135.9(6)
C7 W1 S4 85.5(5)
C7 W1 S2 115.9(6)
C7 W1 C4 57.2(9)
C7 W1 C3 34.7(6)
C7 W1 C6 35.2(6)
C3 W1 C4 35.9(10)
C3 W1 C6 58.1(6)
C3A W1 S1 93.1(8)
C3A W1 S4 114.0(11)
C3A W1 S2 133.5(11)
C3A W1 C7A 41.3(16)
C3A W1 C6A 58.7(13)
C3A W1 C5A 58.1(11)
C3A W1 C4A 34.9(12)
C7A W1 S1 101.9(16)
C7A W1 C6A 32.9(17)
C7A W1 C5A 59.3(18)
C5A W1 C6A 34.8(12)
C4A W1 S1 118.9(10)
C4A W1 S2 133.6(10)
C4A W1 C7A 62.9(17)
C4A W1 C6A 58.2(12)
C4A W1 C5A 34.8(10)
W2 W3 Pt1 60.981(14)
W1 W3 Pt1 61.659(14)
W1 W3 W2 60.005(16)
S3 W3 Pt1 52.37(6)
S3 W3 W2 52.96(6)
S3 W3 W1 100.82(6)
S3 W3 C15 85.8(3)
S3 W3 C19 101.0(3)
S3 W3 C18 135.2(3)
S1 W3 Pt1 52.82(6)
S1 W3 W2 100.43(7)
S1 W3 W1 53.06(7)
S1 W3 S3 103.62(9)
S1 W3 C15 130.1(3)
S1 W3 C19 95.7(3)
S1 W3 C18 85.2(3)
S4 W3 Pt1 101.96(7)
S4 W3 W2 52.69(7)
S4 W3 W1 52.75(7)
S4 W3 S3 103.60(9)
S4 W3 S1 103.98(9)
S4 W3 C15 121.5(3)
S4 W3 C16 89.6(3)
S4 W3 C19 143.6(3)
S4 W3 C18 116.9(3)
C15 W3 Pt1 126.4(3)
C15 W3 W2 122.4(3)
C15 W3 W1 172.0(3)
C16 W3 Pt1 157.7(3)
C16 W3 W2 115.0(3)
C16 W3 W1 137.9(3)
C16 W3 S3 106.6(3)
C16 W3 S1 142.8(3)
C16 W3 C15 34.4(4)
C16 W3 C19 57.7(4)
C16 W3 C18 58.0(4)
C19 W3 Pt1 114.3(3)
C19 W3 W2 151.9(3)
C19 W3 W1 145.5(3)
C19 W3 C15 34.9(4)
C18 W3 Pt1 129.0(3)
C18 W3 W2 169.0(3)
C18 W3 W1 118.3(3)
C18 W3 C15 57.6(4)
C18 W3 C19 34.3(4)
C17 W3 Pt1 161.5(3)
C17 W3 W2 134.5(4)
C17 W3 W1 114.0(3)
C17 W3 S3 141.9(3)
C17 W3 S1 109.4(3)
C17 W3 S4 86.6(4)
C17 W3 C15 58.4(4)
C17 W3 C16 35.9(4)
C17 W3 C19 57.9(4)
C17 W3 C18 34.7(4)
Cl1 Ru1 P2 91.16(10)
Cl1 Ru1 P1 88.94(9)
Cl1 Ru1 Cl2 161.23(9)
P1 Ru1 P2 163.49(9)
Cl2 Ru1 P2 86.55(9)
Cl2 Ru1 P1 88.05(9)
C1 Ru1 P2 97.6(3)
C1 Ru1 Cl1 96.7(3)
C1 Ru1 P1 98.8(3)
C1 Ru1 Cl2 102.0(3)
C50 P2 Ru1 112.9(4)
C50 P2 C38 103.6(5)
C38 P2 Ru1 109.7(3)
C44 P2 Ru1 115.3(4)
C44 P2 C50 111.9(6)
C44 P2 C38 102.2(6)
W2 S3 Pt1 76.43(7)
W2 S3 W3 74.05(7)
W3 S3 Pt1 77.25(7)
W1 S1 Pt1 76.92(8)
W3 S1 Pt1 77.01(8)
W3 S1 W1 73.91(8)
C32 P1 Ru1 112.9(3)
C32 P1 C20 104.5(5)
C26 P1 Ru1 115.2(3)
C26 P1 C32 110.8(5)
C26 P1 C20 105.1(5)
C20 P1 Ru1 107.4(4)
W1 S4 W2 74.56(8)
W1 S4 W3 74.44(8)
W3 S4 W2 74.66(8)
W2 S2 Pt1 76.67(8)
W2 S2 W1 74.23(8)
W1 S2 Pt1 77.37(8)
O2 S5 O3 111.6(9)
O2 S5 O1 111.3(9)
O2 S5 C60 105.9(9)
O3 S5 C60 107.2(11)
O1 S5 O3 115.9(10)
O1 S5 C60 104.1(10)
Ru1 C1 Pt1 178.8(6)
C16 C15 W3 69.6(6)
C16 C15 C19 106.0(10)
C16 C15 C14 128.0(11)
C19 C15 W3 71.0(6)
C19 C15 C14 125.9(12)
C14 C15 W3 126.9(8)
H31A C31 H31B 108.1
C30 C31 H31A 109.5
C30 C31 H31B 109.5
C30 C31 C26 110.7(9)
C26 C31 H31A 109.5
C26 C31 H31B 109.5
H55A C55 H55B 108.1
C50 C55 H55A 109.5
C50 C55 H55B 109.5
C54 C55 H55A 109.5
C54 C55 H55B 109.5
C54 C55 C50 110.8(9)
P1 C32 H32 103.7
C37 C32 P1 114.6(7)
C37 C32 H32 103.7
C37 C32 C33 110.3(9)
C33 C32 P1 118.8(8)
C33 C32 H32 103.7
W2 C13 H13 125.7
C12 C13 W2 71.7(6)
C12 C13 H13 125.7
C12 C13 C9 108.4(11)
C9 C13 W2 72.7(6)
C9 C13 H13 125.7
W2 C12 H12 125.8
C13 C12 W2 73.4(6)
C13 C12 H12 125.8
C11 C12 W2 71.8(7)
C11 C12 C13 107.9(12)
C11 C12 H12 125.8
C32 C37 H37A 109.2
C32 C37 H37B 109.2
H37A C37 H37B 107.9
C36 C37 C32 112.2(9)
C36 C37 H37A 109.2
C36 C37 H37B 109.2
P2 C50 H50 104.4
C55 C50 P2 115.6(7)
C55 C50 H50 104.4
C55 C50 C51 109.9(9)
C51 C50 P2 116.6(8)
C51 C50 H50 104.4
P2 C38 H38 106.7
C39 C38 P2 115.2(8)
C39 C38 H38 106.7
C39 C38 C43 110.7(10)
C43 C38 P2 110.4(7)
C43 C38 H38 106.7
C13 C9 W2 71.7(6)
C13 C9 C8 124.3(11)
C10 C9 W2 71.3(6)
C10 C9 C13 106.2(10)
C10 C9 C8 129.5(11)
C8 C9 W2 123.9(8)
C31 C30 H30A 109.2
C31 C30 H30B 109.2
H30A C30 H30B 107.9
C29 C30 C31 112.3(9)
C29 C30 H30A 109.2
C29 C30 H30B 109.2
H35A C35 H35B 107.9
C36 C35 H35A 109.3
C36 C35 H35B 109.3
C36 C35 C34 111.8(10)
C34 C35 H35A 109.3
C34 C35 H35B 109.3
H21A C21 H21B 108.0
C20 C21 H21A 109.4
C20 C21 H21B 109.4
C20 C21 C22 111.1(9)
C22 C21 H21A 109.4
C22 C21 H21B 109.4
P1 C26 H26 106.0
C31 C26 P1 112.5(7)
C31 C26 H26 106.0
C31 C26 C27 108.6(9)
C27 C26 P1 116.8(7)
C27 C26 H26 106.0
W3 C16 H16 125.2
C15 C16 W3 76.0(6)
C15 C16 H16 125.2
C15 C16 C17 109.0(10)
C17 C16 W3 71.5(6)
C17 C16 H16 125.2
W2 C10 H10 126.0
C9 C10 W2 73.4(6)
C9 C10 H10 126.0
C11 C10 W2 71.3(6)
C11 C10 C9 107.6(11)
C11 C10 H10 126.0
C38 C39 H39A 109.7
C38 C39 H39B 109.7
C38 C39 C40 110.0(11)
H39A C39 H39B 108.2
C40 C39 H39A 109.7
C40 C39 H39B 109.7
W1 C5 H5 126.0
C4 C5 W1 69.8(16)
C4 C5 H5 126.8
C4 C5 C6 106(2)
C6 C5 W1 69.0(9)
C6 C5 H5 126.8
C32 C33 H33A 109.6
C32 C33 H33B 109.6
C32 C33 C34 110.3(9)
H33A C33 H33B 108.1
C34 C33 H33A 109.6
C34 C33 H33B 109.6
W3 C19 H19 125.4
C15 C19 W3 74.1(6)
C15 C19 H19 125.4
C18 C19 W3 72.3(6)
C18 C19 C15 108.7(11)
C18 C19 H19 125.4
P1 C20 H20 107.6
C21 C20 P1 111.8(7)
C21 C20 H20 107.6
C25 C20 P1 112.9(7)
C25 C20 C21 109.0(9)
C25 C20 H20 107.6
W1 C4 H4 123.5
C5 C4 W1 78.5(17)
C5 C4 H4 123.5
C5 C4 C3 113(2)
C3 C4 W1 71.7(15)
C3 C4 H4 123.5
C37 C36 H36A 109.5
C37 C36 H36B 109.5
C35 C36 C37 110.5(9)
C35 C36 H36A 109.5
C35 C36 H36B 109.5
H36A C36 H36B 108.1
H46A C46 H46B 107.9
H46C C46 H46D 107.7
C47 C46 H46A 109.3
C47 C46 H46B 109.3
C47 C46 H46C 108.8
C47 C46 H46D 108.8
C47 C46 C45 111.8(10)
C47 C46 C45A 113.6(18)
C45 C46 H46A 109.3
C45 C46 H46B 109.3
C45A C46 H46C 108.8
C45A C46 H46D 108.8
C50 C51 H51A 109.6
C50 C51 H51B 109.6
H51A C51 H51B 108.1
C52 C51 C50 110.2(10)
C52 C51 H51A 109.6
C52 C51 H51B 109.6
W3 C18 H18 125.4
C19 C18 W3 73.5(6)
C19 C18 H18 125.4
C19 C18 C17 109.0(11)
C17 C18 W3 71.1(7)
C17 C18 H18 125.4
H28A C28 H28B 108.1
C27 C28 H28A 109.6
C27 C28 H28B 109.6
C27 C28 C29 110.2(9)
C29 C28 H28A 109.6
C29 C28 H28B 109.6
C55 C54 H54A 109.5
C55 C54 H54B 109.5
C55 C54 C53 110.7(11)
H54A C54 H54B 108.1
C53 C54 H54A 109.5
C53 C54 H54B 109.5
C46 C47 H47A 109.8
C46 C47 H47B 109.8
C46 C47 H47C 109.4
C46 C47 H47D 109.4
H47A C47 H47B 108.2
H47C C47 H47D 108.0
C48 C47 C46 109.4(10)
C48 C47 H47A 109.8
C48 C47 H47B 109.8
C48A C47 C46 111(2)
C48A C47 H47C 109.4
C48A C47 H47D 109.4
C38 C43 H43A 109.2
C38 C43 H43B 109.2
H43A C43 H43B 107.9
C42 C43 C38 111.9(10)
C42 C43 H43A 109.2
C42 C43 H43B 109.2
C21 C22 H22A 109.6
C21 C22 H22B 109.6
H22A C22 H22B 108.1
C23 C22 C21 110.3(10)
C23 C22 H22A 109.6
C23 C22 H22B 109.6
C22 C23 H23A 109.7
C22 C23 H23B 109.7
H23A C23 H23B 108.2
C24 C23 C22 109.9(11)
C24 C23 H23A 109.7
C24 C23 H23B 109.7
C26 C27 H27A 109.7
C26 C27 H27B 109.7
C28 C27 C26 109.9(9)
C28 C27 H27A 109.7
C28 C27 H27B 109.7
H27A C27 H27B 108.2
C39 C40 H40A 109.5
C39 C40 H40B 109.5
H40A C40 H40B 108.1
C41 C40 C39 110.9(12)
C41 C40 H40A 109.5
C41 C40 H40B 109.5
W3 C17 H17 126.1
C16 C17 W3 72.6(6)
C16 C17 H17 126.1
C18 C17 W3 74.2(6)
C18 C17 C16 107.1(11)
C18 C17 H17 126.1
W2 C11 H11 124.9
C12 C11 W2 73.5(6)
C12 C11 C10 109.9(12)
C12 C11 H11 124.9
C10 C11 W2 73.5(6)
C10 C11 H11 124.9
C54 C53 H53A 109.3
C54 C53 H53B 109.3
H53A C53 H53B 108.0
C52 C53 C54 111.6(10)
C52 C53 H53A 109.3
C52 C53 H53B 109.3
C35 C34 C33 112.1(9)
C35 C34 H34A 109.2
C35 C34 H34B 109.2
C33 C34 H34A 109.2
C33 C34 H34B 109.2
H34A C34 H34B 107.9
P2 C44 H44 104.4
P2 C44 H44A 91.1
C49 C44 P2 118.1(8)
C49 C44 H44 104.4
C49 C44 H44A 91.1
C45 C44 P2 114.1(10)
C45 C44 H44 104.4
C45 C44 C49 109.8(10)
C45A C44 P2 126(2)
C45A C44 H44A 91.1
C45A C44 C49 116(2)
W1 C7 H7 124.7
C3 C7 W1 74.7(11)
C3 C7 H7 124.7
C3 C7 C6 109.8(18)
C6 C7 W1 75.0(9)
C6 C7 H7 124.7
C44 C49 H49A 109.6
C44 C49 H49B 109.6
C44 C49 H49C 110.2
C44 C49 H49D 110.2
C44 C49 C48 110.3(10)
C44 C49 C48A 107.7(18)
H49A C49 H49B 108.1
H49C C49 H49D 108.5
C48 C49 H49A 109.6
C48 C49 H49B 109.6
C48A C49 H49C 110.2
C48A C49 H49D 110.2
C4 C3 W1 72.5(15)
C4 C3 C2 127.9(19)
C7 C3 W1 70.7(11)
C7 C3 C4 103.8(19)
C7 C3 C2 128(2)
C2 C3 W1 122.7(13)
C20 C25 H25A 109.3
C20 C25 H25B 109.3
H25A C25 H25B 108.0
C24 C25 C20 111.6(10)
C24 C25 H25A 109.3
C24 C25 H25B 109.3
C15 C14 H14A 109.5
C15 C14 H14B 109.5
C15 C14 H14C 109.5
H14A C14 H14B 109.5
H14A C14 H14C 109.5
H14B C14 H14C 109.5
Cl3 C63 H63 108.8
Cl4 C63 Cl3 109.1(7)
Cl4 C63 H63 108.8
Cl5 C63 Cl3 110.4(6)
Cl5 C63 Cl4 110.7(6)
Cl5 C63 H63 108.8
C46 C45 H45A 109.1
C46 C45 H45B 109.1
C44 C45 C46 112.6(11)
C44 C45 H45A 109.1
C44 C45 H45B 109.1
H45A C45 H45B 107.8
C9 C8 H8A 109.5
C9 C8 H8B 109.5
C9 C8 H8C 109.5
H8A C8 H8B 109.5
H8A C8 H8C 109.5
H8B C8 H8C 109.5
C30 C29 C28 111.3(9)
C30 C29 H29A 109.4
C30 C29 H29B 109.4
C28 C29 H29A 109.4
C28 C29 H29B 109.4
H29A C29 H29B 108.0
C47 C48 C49 113.0(12)
C47 C48 H48A 109.0
C47 C48 H48B 109.0
C49 C48 H48A 109.0
C49 C48 H48B 109.0
H48A C48 H48B 107.8
Cl10 C65 Cl11 110.8(9)
Cl10 C65 Cl9 108.4(8)
Cl10 C65 H65 109.8
Cl11 C65 Cl9 108.1(7)
Cl11 C65 H65 109.8
Cl9 C65 H65 109.8
W1 C6 H6 126.1
C5 C6 W1 76.4(10)
C5 C6 H6 126.1
C7 C6 W1 69.8(9)
C7 C6 C5 107.1(17)
C7 C6 H6 126.1
Cl6 C64 H64 107.9
Cl8 C64 Cl6 108.4(7)
Cl8 C64 H64 107.9
Cl7 C64 Cl6 111.6(8)
Cl7 C64 Cl8 112.9(8)
Cl7 C64 H64 107.9
C43 C42 H42A 109.3
C43 C42 H42B 109.3
H42A C42 H42B 108.0
C41 C42 C43 111.7(13)
C41 C42 H42A 109.3
C41 C42 H42B 109.3
C3 C2 H2A 109.5
C3 C2 H2B 109.5
C3 C2 H2C 109.5
H2A C2 H2B 109.5
H2A C2 H2C 109.5
H2B C2 H2C 109.5
C23 C24 C25 111.5(10)
C23 C24 H24A 109.3
C23 C24 H24B 109.3
C25 C24 H24A 109.3
C25 C24 H24B 109.3
H24A C24 H24B 108.0
C40 C41 H41A 109.3
C40 C41 H41B 109.3
C42 C41 C40 111.4(12)
C42 C41 H41A 109.3
C42 C41 H41B 109.3
H41A C41 H41B 108.0
C51 C52 H52A 109.2
C51 C52 H52B 109.2
C53 C52 C51 111.9(10)
C53 C52 H52A 109.2
C53 C52 H52B 109.2
H52A C52 H52B 107.9
C60 C61 H61 119.4
C62 C61 H61 119.4
C62 C61 C60 121(2)
C61 C60 S5 120.2(18)
C59 C60 S5 120(2)
C59 C60 C61 120(3)
C59 C58 H58 118.6
C59 C58 C57 123(2)
C57 C58 H58 118.6
C61 C62 H62 118.6
C61 C62 C57 123(3)
C57 C62 H62 118.6
C60 C59 C58 118(3)
C60 C59 H59 120.8
C58 C59 H59 120.8
C58 C57 C56 122(2)
C62 C57 C58 115(3)
C62 C57 C56 123(3)
C57 C56 H56A 109.5
C57 C56 H56B 109.5
C57 C56 H56C 109.5
H56A C56 H56B 109.5
H56A C56 H56C 109.5
H56B C56 H56C 109.5
O1A S5A O3A 112.2(16)
O1A S5A C60A 107.1(16)
O2A S5A O1A 109.5(18)
O2A S5A O3A 117.2(19)
O2A S5A C60A 107(2)
O3A S5A C60A 102.7(17)
C61A C60A S5A 121(2)
C59A C60A S5A 116(2)
C59A C60A C61A 123(3)
C60A C61A H61A 119.8
C62A C61A C60A 120(3)
C62A C61A H61A 119.8
C60A C59A H59A 120.5
C60A C59A C58A 119(3)
C58A C59A H59A 120.5
C59A C58A H58A 121.5
C59A C58A C57A 117(3)
C57A C58A H58A 121.5
C61A C62A H62A 120.8
C61A C62A C57A 118(3)
C57A C62A H62A 120.8
C58A C57A C56A 123(3)
C62A C57A C58A 122(3)
C62A C57A C56A 115(3)
C57A C56A H56D 109.5
C57A C56A H56E 109.5
C57A C56A H56F 109.5
H56D C56A H56E 109.5
H56D C56A H56F 109.5
H56E C56A H56F 109.5
H2AA C2A H2AB 109.5
H2AA C2A H2AC 109.5
H2AB C2A H2AC 109.5
C3A C2A H2AA 109.5
C3A C2A H2AB 109.5
C3A C2A H2AC 109.5
C2A C3A W1 120(2)
C2A C3A C7A 120(4)
C7A C3A W1 70(2)
C4A C3A W1 73.3(19)
C4A C3A C2A 134(4)
C4A C3A C7A 107(3)
W1 C7A H7A 128.6
C3A C7A W1 69(3)
C3A C7A H7A 128.6
C6A C7A W1 77(3)
C6A C7A C3A 101(4)
C6A C7A H7A 128.6
W1 C6A H6A 122.6
C7A C6A W1 71(3)
C7A C6A H6A 122.6
C7A C6A C5A 115(4)
C5A C6A W1 72(2)
C5A C6A H6A 122.6
W1 C5A H5A 126.1
C6A C5A W1 73(2)
C6A C5A H5A 126.1
C4A C5A W1 69.8(18)
C4A C5A C6A 108(3)
C4A C5A H5A 126.1
W1 C4A H4A 125.1
C3A C4A W1 71.8(19)
C3A C4A C5A 109(3)
C3A C4A H4A 125.1
C5A C4A W1 75.4(19)
C5A C4A H4A 125.1
C46 C45A H45C 108.3
C46 C45A H45D 108.3
C44 C45A C46 116(3)
C44 C45A H45C 108.3
C44 C45A H45D 108.3
H45C C45A H45D 107.4
C47 C48A C49 116(3)
C47 C48A H48C 108.4
C47 C48A H48D 108.4
C49 C48A H48C 108.4
C49 C48A H48D 108.4
H48C C48A H48D 107.4

loop_
_geom_bond_atom_site_label_1
_geom_bond_atom_site_label_2
_geom_bond_distance
Pt1 W2 2.9273(6)
Pt1 W1 2.9524(6)
Pt1 W3 2.9545(6)
Pt1 S3 2.399(2)
Pt1 S1 2.416(2)
Pt1 S2 2.396(3)
Pt1 C1 1.874(10)
W2 W1 2.8053(6)
W2 W3 2.8095(6)
W2 S3 2.332(2)
W2 S4 2.317(3)
W2 S2 2.322(3)
W2 C13 2.342(9)
W2 C12 2.320(11)
W2 C9 2.356(11)
W2 C10 2.329(11)
W2 C11 2.300(10)
W1 S1 2.330(3)
W1 S4 2.314(3)
W1 S2 2.327(3)
W1 C4 2.35(3)
W1 C7 2.292(17)
W1 C3 2.34(2)
W1 C6 2.358(16)
W1 C3A 2.30(3)
W1 C7A 2.33(7)
W1 C6A 2.40(4)
W1 C5A 2.39(3)
W1 C4A 2.32(3)
W3 S3 2.333(2)
W3 S1 2.329(3)
W3 S4 2.316(3)
W3 C15 2.401(10)
W3 C16 2.319(10)
W3 C19 2.360(10)
W3 C18 2.345(11)
W3 C17 2.305(11)
Ru1 P2 2.423(3)
Ru1 Cl1 2.372(3)
Ru1 P1 2.417(3)
Ru1 Cl2 2.385(3)
Ru1 C1 1.699(10)
P2 C50 1.832(11)
P2 C38 1.859(10)
P2 C44 1.825(12)
P1 C32 1.849(11)
P1 C26 1.838(10)
P1 C20 1.859(10)
Cl3 C63 1.769(11)
Cl4 C63 1.756(12)
Cl5 C63 1.726(12)
Cl6 C64 1.750(13)
Cl8 C64 1.729(13)
S5 O2 1.416(12)
S5 O3 1.52(2)
S5 O1 1.435(14)
S5 C60 1.80(2)
Cl7 C64 1.705(12)
Cl10 C65 1.703(14)
Cl11 C65 1.720(15)
Cl9 C65 1.799(15)
C15 C16 1.399(16)
C15 C19 1.428(15)
C15 C14 1.468(17)
C31 H31A 0.9900
C31 H31B 0.9900
C31 C30 1.525(14)
C31 C26 1.526(14)
C55 H55A 0.9900
C55 H55B 0.9900
C55 C50 1.527(14)
C55 C54 1.514(15)
C32 H32 1.0000
C32 C37 1.524(14)
C32 C33 1.525(14)
C13 H13 1.0000
C13 C12 1.396(16)
C13 C9 1.437(15)
C12 H12 1.0000
C12 C11 1.377(17)
C37 H37A 0.9900
C37 H37B 0.9900
C37 C36 1.520(15)
C50 H50 1.0000
C50 C51 1.534(15)
C38 H38 1.0000
C38 C39 1.515(16)
C38 C43 1.537(16)
C9 C10 1.419(16)
C9 C8 1.477(16)
C30 H30A 0.9900
C30 H30B 0.9900
C30 C29 1.509(15)
C35 H35A 0.9900
C35 H35B 0.9900
C35 C36 1.519(16)
C35 C34 1.520(17)
C21 H21A 0.9900
C21 H21B 0.9900
C21 C20 1.536(15)
C21 C22 1.539(15)
C26 H26 1.0000
C26 C27 1.546(14)
C16 H16 1.0000
C16 C17 1.424(17)
C10 H10 1.0000
C10 C11 1.400(17)
C39 H39A 0.9900
C39 H39B 0.9900
C39 C40 1.528(15)
C5 H5 0.9500
C5 C4 1.32(3)
C5 C6 1.43(3)
C33 H33A 0.9900
C33 H33B 0.9900
C33 C34 1.525(15)
C19 H19 1.0000
C19 C18 1.387(16)
C20 H20 1.0000
C20 C25 1.518(14)
C4 H4 1.0000
C4 C3 1.45(4)
C36 H36A 0.9900
C36 H36B 0.9900
C46 H46A 0.9900
C46 H46B 0.9900
C46 H46C 0.9900
C46 H46D 0.9900
C46 C47 1.540(16)
C46 C45 1.549(17)
C46 C45A 1.62(4)
C51 H51A 0.9900
C51 H51B 0.9900
C51 C52 1.531(16)
C18 H18 1.0000
C18 C17 1.386(17)
C28 H28A 0.9900
C28 H28B 0.9900
C28 C27 1.522(15)
C28 C29 1.530(16)
C54 H54A 0.9900
C54 H54B 0.9900
C54 C53 1.531(16)
C47 H47A 0.9900
C47 H47B 0.9900
C47 H47C 0.9900
C47 H47D 0.9900
C47 C48 1.449(18)
C47 C48A 1.22(5)
C43 H43A 0.9900
C43 H43B 0.9900
C43 C42 1.527(16)
C22 H22A 0.9900
C22 H22B 0.9900
C22 C23 1.515(17)
C23 H23A 0.9900
C23 H23B 0.9900
C23 C24 1.511(17)
C27 H27A 0.9900
C27 H27B 0.9900
C40 H40A 0.9900
C40 H40B 0.9900
C40 C41 1.52(2)
C17 H17 1.0000
C11 H11 1.0000
C53 H53A 0.9900
C53 H53B 0.9900
C53 C52 1.514(17)
C34 H34A 0.9900
C34 H34B 0.9900
C44 H44 1.0000
C44 H44A 1.0000
C44 C49 1.537(15)
C44 C45 1.470(17)
C44 C45A 1.34(4)
C7 H7 1.0000
C7 C3 1.38(3)
C7 C6 1.41(3)
C49 H49A 0.9900
C49 H49B 0.9900
C49 H49C 0.9900
C49 H49D 0.9900
C49 C48 1.555(18)
C49 C48A 1.72(5)
C3 C2 1.46(3)
C25 H25A 0.9900
C25 H25B 0.9900
C25 C24 1.517(15)
C14 H14A 0.9800
C14 H14B 0.9800
C14 H14C 0.9800
C63 H63 1.0000
C45 H45A 0.9900
C45 H45B 0.9900
C8 H8A 0.9800
C8 H8B 0.9800
C8 H8C 0.9800
C29 H29A 0.9900
C29 H29B 0.9900
C48 H48A 0.9900
C48 H48B 0.9900
C65 H65 1.0000
C6 H6 1.0000
C64 H64 1.0000
C42 H42A 0.9900
C42 H42B 0.9900
C42 C41 1.50(2)
C2 H2A 0.9800
C2 H2B 0.9800
C2 H2C 0.9800
C24 H24A 0.9900
C24 H24B 0.9900
C41 H41A 0.9900
C41 H41B 0.9900
C52 H52A 0.9900
C52 H52B 0.9900
C61 H61 0.9500
C61 C60 1.39(3)
C61 C62 1.33(3)
C60 C59 1.37(2)
C58 H58 0.9500
C58 C59 1.38(3)
C58 C57 1.44(3)
C62 H62 0.9500
C62 C57 1.39(2)
C59 H59 0.9500
C57 C56 1.47(3)
C56 H56A 0.9800
C56 H56B 0.9800
C56 H56C 0.9800
S5A O1A 1.47(3)
S5A O2A 1.46(4)
S5A O3A 1.48(3)
S5A C60A 1.80(2)
C60A C61A 1.39(3)
C60A C59A 1.37(2)
C61A H61A 0.9500
C61A C62A 1.33(3)
C59A H59A 0.9500
C59A C58A 1.38(3)
C58A H58A 0.9500
C58A C57A 1.44(3)
C62A H62A 0.9500
C62A C57A 1.39(2)
C57A C56A 1.47(3)
C56A H56D 0.9800
C56A H56E 0.9800
C56A H56F 0.9800
C2A H2AA 0.9800
C2A H2AB 0.9800
C2A H2AC 0.9800
C2A C3A 1.44(4)
C3A C7A 1.63(7)
C3A C4A 1.39(5)
C7A H7A 1.0000
C7A C6A 1.34(7)
C6A H6A 1.0000
C6A C5A 1.43(5)
C5A H5A 1.0000
C5A C4A 1.41(4)
C4A H4A 1.0000
C45A H45C 0.9900
C45A H45D 0.9900
C48A H48C 0.9900
C48A H48D 0.9900

loop_
_geom_torsion_atom_site_label_1
_geom_torsion_atom_site_label_2
_geom_torsion_atom_site_label_3
_geom_torsion_atom_site_label_4
_geom_torsion
W2 C13 C12 C11 -64.0(8)
W2 C13 C9 C10 63.4(7)
W2 C13 C9 C8 -119.0(11)
W2 C12 C11 C10 -65.0(8)
W2 C9 C10 C11 63.5(8)
W2 C10 C11 C12 65.0(8)
W1 C5 C4 C3 64.4(19)
W1 C5 C6 C7 -63.5(10)
W1 C4 C3 C7 64.2(12)
W1 C4 C3 C2 -118(2)
W1 C7 C3 C4 -65.5(15)
W1 C7 C3 C2 117(2)
W1 C7 C6 C5 68.0(10)
W1 C3A C7A C6A 70(3)
W1 C3A C4A C5A -67(2)
W1 C7A C6A C5A 59(3)
W1 C6A C5A C4A 62(2)
W1 C5A C4A C3A 64(2)
W3 C15 C16 C17 -64.4(8)
W3 C15 C19 C18 64.5(8)
W3 C16 C17 C18 -66.8(8)
W3 C19 C18 C17 62.6(8)
W3 C18 C17 C16 65.7(8)
Ru1 P2 C50 C55 52.0(9)
Ru1 P2 C50 C51 -176.5(7)
Ru1 P2 C38 C39 73.3(9)
Ru1 P2 C38 C43 -52.9(9)
Ru1 P2 C44 C49 153.8(10)
Ru1 P2 C44 C45 -74.9(11)
Ru1 P2 C44 C45A -22(3)
Ru1 P1 C32 C37 -52.2(8)
Ru1 P1 C32 C33 174.4(7)
Ru1 P1 C26 C31 72.2(8)
Ru1 P1 C26 C27 -161.2(7)
Ru1 P1 C20 C21 70.3(8)
Ru1 P1 C20 C25 -53.1(9)
P2 C50 C51 C52 168.5(8)
P2 C38 C39 C40 177.1(9)
P2 C38 C43 C42 -176.9(10)
P2 C44 C49 C48 -171.6(11)
P2 C44 C49 C48A 140.5(19)
P2 C44 C45 C46 169.9(9)
P2 C44 C45A C46 -142(2)
P1 C32 C37 C36 165.6(8)
P1 C32 C33 C34 -168.5(7)
P1 C26 C27 C28 170.7(8)
P1 C20 C25 C24 -178.9(8)
S5 C60 C59 C58 -179.2(14)
C15 C16 C17 W3 67.3(8)
C15 C16 C17 C18 0.5(13)
C15 C19 C18 W3 -65.7(7)
C15 C19 C18 C17 -3.1(13)
C31 C30 C29 C28 53.8(13)
C31 C26 C27 C28 -60.8(12)
C55 C50 C51 C52 -57.5(13)
C55 C54 C53 C52 54.9(15)
C32 P1 C26 C31 -57.6(8)
C32 P1 C26 C27 69.1(9)
C32 P1 C20 C21 -169.6(8)
C32 P1 C20 C25 67.0(9)
C32 C37 C36 C35 55.5(13)
C32 C33 C34 C35 -55.7(12)
C13 C12 C11 W2 65.1(7)
C13 C12 C11 C10 0.0(13)
C13 C9 C10 W2 -63.6(7)
C13 C9 C10 C11 -0.1(12)
C12 C13 C9 W2 -63.3(7)
C12 C13 C9 C10 0.1(12)
C12 C13 C9 C8 177.7(10)
C37 C32 C33 C34 56.2(12)
C50 P2 C38 C39 -47.4(10)
C50 P2 C38 C43 -173.7(8)
C50 P2 C44 C49 -75.4(13)
C50 P2 C44 C45 55.9(11)
C50 P2 C44 C45A 108(3)
C50 C55 C54 C53 -57.6(13)
C50 C51 C52 C53 55.4(14)
O2 S5 C60 C61 61.4(19)
O2 S5 C60 C59 -119.2(16)
C38 P2 C50 C55 170.6(8)
C38 P2 C50 C51 -57.9(9)
C38 P2 C44 C49 34.9(13)
C38 P2 C44 C45 166.2(9)
C38 P2 C44 C45A -141(3)
C38 C39 C40 C41 58.5(15)
C38 C43 C42 C41 -53.1(16)
C9 C13 C12 W2 63.9(7)
C9 C13 C12 C11 -0.1(12)
C9 C10 C11 W2 -65.0(8)
C9 C10 C11 C12 0.0(13)
C30 C31 C26 P1 -170.8(7)
C30 C31 C26 C27 58.2(11)
C21 C20 C25 C24 56.1(13)
C21 C22 C23 C24 -57.5(14)
C26 P1 C32 C37 78.8(9)
C26 P1 C32 C33 -54.6(9)
C26 P1 C20 C21 -52.9(9)
C26 P1 C20 C25 -176.3(8)
C26 C31 C30 C29 -55.8(12)
C16 C15 C19 W3 -61.2(7)
C16 C15 C19 C18 3.3(12)
C39 C38 C43 C42 54.4(14)
C39 C40 C41 C42 -57.4(17)
C5 C4 C3 W1 -69(2)
C5 C4 C3 C7 -4(3)
C5 C4 C3 C2 173(2)
C33 C32 C37 C36 -57.2(12)
C19 C15 C16 W3 62.1(7)
C19 C15 C16 C17 -2.3(12)
C19 C18 C17 W3 -64.1(8)
C19 C18 C17 C16 1.6(13)
C20 P1 C32 C37 -168.5(8)
C20 P1 C32 C33 58.1(9)
C20 P1 C26 C31 -169.9(8)
C20 P1 C26 C27 -43.3(10)
C20 C21 C22 C23 58.0(15)
C20 C25 C24 C23 -57.7(15)
C4 C5 C6 W1 60.1(17)
C4 C5 C6 C7 -3(2)
C36 C35 C34 C33 54.7(13)
C46 C47 C48 C49 56.4(16)
C46 C47 C48A C49 -58(4)
C54 C55 C50 P2 -166.1(8)
C54 C55 C50 C51 59.2(12)
C54 C53 C52 C51 -54.1(15)
C47 C46 C45 C44 54.8(15)
C47 C46 C45A C44 -42(4)
C43 C38 C39 C40 -56.8(13)
C43 C42 C41 C40 54.3(17)
C22 C21 C20 P1 177.9(9)
C22 C21 C20 C25 -56.5(13)
C22 C23 C24 C25 57.5(15)
C27 C28 C29 C30 -55.6(13)
C34 C35 C36 C37 -53.6(13)
C44 P2 C50 C55 -80.1(9)
C44 P2 C50 C51 51.4(10)
C44 P2 C38 C39 -163.8(9)
C44 P2 C38 C43 70.0(9)
C44 C49 C48 C47 -58.0(17)
C44 C49 C48A C47 55(4)
C49 C44 C45 C46 -54.9(16)
C49 C44 C45A C46 42(4)
C3 C7 C6 W1 -67.2(12)
C3 C7 C6 C5 0.8(18)
C14 C15 C16 W3 -121.5(11)
C14 C15 C16 C17 174.0(11)
C14 C15 C19 W3 122.4(11)
C14 C15 C19 C18 -173.2(11)
C45 C46 C47 C48 -54.0(15)
C45 C46 C47 C48A 6(3)
C45 C46 C45A C44 55(3)
C45 C44 C49 C48 55.2(17)
C45 C44 C49 C48A 7(2)
C45 C44 C45A C46 -52(2)
C8 C9 C10 W2 119.0(12)
C8 C9 C10 C11 -177.5(11)
C29 C28 C27 C26 59.4(13)
O3 S5 C60 C61 -179.4(17)
O3 S5 C60 C59 0.1(19)
C48 C47 C48A C49 42(2)
C48 C49 C48A C47 -47(3)
C6 C5 C4 W1 -59.5(13)
C6 C5 C4 C3 5(3)
C6 C7 C3 W1 67.4(11)
C6 C7 C3 C4 2(2)
C6 C7 C3 C2 -175.7(17)
O1 S5 C60 C61 -56.1(19)
O1 S5 C60 C59 123.4(18)
C61 C60 C59 C58 0(3)
C61 C62 C57 C58 -4(3)
C61 C62 C57 C56 -177.0(19)
C60 C61 C62 C57 2(3)
C62 C61 C60 S5 179.4(15)
C62 C61 C60 C59 0(3)
C59 C58 C57 C62 4(3)
C59 C58 C57 C56 177.4(18)
C57 C58 C59 C60 -2(3)
S5A C60A C61A C62A 180(3)
S5A C60A C59A C58A -176(3)
O1A S5A C60A C61A -26(4)
O1A S5A C60A C59A 154(3)
O2A S5A C60A C61A 91(4)
O2A S5A C60A C59A -89(4)
O3A S5A C60A C61A -145(3)
O3A S5A C60A C59A 35(4)
C60A C61A C62A C57A 2(6)
C60A C59A C58A C57A -9(6)
C61A C60A C59A C58A 4(7)
C61A C62A C57A C58A -8(6)
C61A C62A C57A C56A -180(4)
C59A C60A C61A C62A 0(6)
C59A C58A C57A C62A 11(6)
C59A C58A C57A C56A -178(4)
C2A C3A C7A W1 114(3)
C2A C3A C7A C6A -175(3)
C2A C3A C4A W1 -116(4)
C2A C3A C4A C5A 177(3)
C3A C7A C6A W1 -64(3)
C3A C7A C6A C5A -5(5)
C7A C3A C4A W1 63(3)
C7A C3A C4A C5A -4(4)
C7A C6A C5A W1 -58(4)
C7A C6A C5A C4A 4(5)
C6A C5A C4A W1 -63(2)
C6A C5A C4A C3A 1(4)
C4A C3A C7A W1 -65(3)
C4A C3A C7A C6A 6(5)
C45A C46 C47 C48 -9(2)
C45A C46 C47 C48A 51(3)
C45A C46 C45 C44 -47(2)
C45A C44 C49 C48 5(3)
C45A C44 C49 C48A -43(3)
C45A C44 C45 C46 53(3)
C48A C47 C48 C49 -47(3)
C48A C49 C48 C47 37(2)
